data_7131834
loop_
_publ_author_name
'Schneider, Johannes S.'
'Krummenacher, Ivo'
'Braunschweig, Holger'
'Helten, Holger'

_publ_section_title
;
 Linear and macrocyclic oligo(<i>p</i>-phenylene iminoboranes) with
 ferrocenyl side groups - observation of selective, non-templated
 macrocyclization.
;
_journal_issue 54
_journal_name_full 'Chemical communications (Cambridge, England)'
_journal_page_first 8408
_journal_page_last 8411
_journal_paper_doi 10.1039/d3cc01825c
_journal_volume 59
_journal_year 2023
_chemical_formula_moiety 'C22 H20 B Fe N'
_chemical_formula_sum 'C22 H20 B Fe N'
_chemical_formula_weight 365.05
_space_group_crystal_system monoclinic
_space_group_IT_number 14
_space_group_name_Hall '-P 2ybc'
_space_group_name_H-M_alt 'P 1 21/c 1'
_atom_sites_solution_hydrogens geom
_atom_sites_solution_primary dual
_atom_sites_solution_secondary difmap
_audit_creation_method SHELXL-2018/3
_audit_update_record
;
2023-03-29 deposited with the CCDC.	2023-06-12 downloaded from the CCDC.
;
_cell_angle_alpha 90
_cell_angle_beta 91.301(12)
_cell_angle_gamma 90
_cell_formula_units_Z 4
_cell_length_a 13.616(3)
_cell_length_b 11.0195(13)
_cell_length_c 11.277(2)
_cell_measurement_reflns_used 9808
_cell_measurement_temperature 100(2)
_cell_measurement_theta_max 26.40
_cell_measurement_theta_min 2.38
_cell_volume 1691.6(5)
_computing_cell_refinement 'Saint+ ver. 7.34A (Bruker AXS)'
_computing_data_collection 'APEX2 ver. 2010.3 (Bruker AXS)'
_computing_data_reduction 'Saint+ ver. 7.34A (Bruker AXS)'
_computing_molecular_graphics 'ShelXLe (Huebschle et all, 2011)'
_computing_publication_material 'SHELXL-2018/3 (Sheldrick, 2018)'
_computing_structure_refinement 'SHELXL-2018/3 (Sheldrick, 2018)'
_computing_structure_solution 'SHELXT 2014/5 (Sheldrick, 2014)'
_diffrn_ambient_temperature 100(2)
_diffrn_detector_area_resol_mean 8.333
_diffrn_measured_fraction_theta_full 1.000
_diffrn_measured_fraction_theta_max 0.999
_diffrn_measurement_device_type 'Bruker APEX-II CCD'
_diffrn_measurement_method '\f and \w scans'
_diffrn_radiation_type MoK\a
_diffrn_radiation_wavelength 0.71073
_diffrn_reflns_av_R_equivalents 0.0642
_diffrn_reflns_av_unetI/netI 0.0351
_diffrn_reflns_Laue_measured_fraction_full 1.000
_diffrn_reflns_Laue_measured_fraction_max 0.999
_diffrn_reflns_limit_h_max 15
_diffrn_reflns_limit_h_min -17
_diffrn_reflns_limit_k_max 13
_diffrn_reflns_limit_k_min -13
_diffrn_reflns_limit_l_max 14
_diffrn_reflns_limit_l_min -14
_diffrn_reflns_number 30616
_diffrn_reflns_point_group_measured_fraction_full 1.000
_diffrn_reflns_point_group_measured_fraction_max 0.999
_diffrn_reflns_theta_full 26.000
_diffrn_reflns_theta_max 26.405
_diffrn_reflns_theta_min 1.496
_diffrn_source 'rotating-anode X-ray tube'
_exptl_absorpt_coefficient_mu 0.894
_exptl_absorpt_correction_T_max 0.7019
_exptl_absorpt_correction_T_min 0.5473
_exptl_absorpt_correction_type multi-scan
_exptl_absorpt_process_details
;
SADABS 2016/2: Krause, L., Herbst-Irmer, R., Sheldrick G.M. & Stalke D.,
 J. Appl. Cryst. 48 (2015) 3-10
;
_exptl_crystal_colour colourless
_exptl_crystal_density_diffrn 1.433
_exptl_crystal_description block
_exptl_crystal_F_000 760
_exptl_crystal_size_max 0.488
_exptl_crystal_size_mid 0.428
_exptl_crystal_size_min 0.214
_refine_diff_density_max 0.845
_refine_diff_density_min -1.109
_refine_diff_density_rms 0.119
_refine_ls_extinction_method none
_refine_ls_goodness_of_fit_ref 1.110
_refine_ls_hydrogen_treatment constr
_refine_ls_matrix_type full
_refine_ls_number_parameters 226
_refine_ls_number_reflns 3464
_refine_ls_number_restraints 0
_refine_ls_restrained_S_all 1.110
_refine_ls_R_factor_all 0.0454
_refine_ls_R_factor_gt 0.0437
_refine_ls_shift/su_max 0.001
_refine_ls_shift/su_mean 0.000
_refine_ls_structure_factor_coef Fsqd
_refine_ls_weighting_details 'w=1/[\s^2^(Fo^2^)+(0.0889P)^2^+0.3600P] where P=(Fo^2^+2Fc^2^)/3'
_refine_ls_weighting_scheme calc
_refine_ls_wR_factor_gt 0.1202
_refine_ls_wR_factor_ref 0.1217
_reflns_Friedel_coverage 0.000
_reflns_number_gt 3208
_reflns_number_total 3464
_reflns_threshold_expression 'I > 2\s(I)'
_cod_data_source_file d3cc01825c2.cif
_cod_data_source_block test1_a
_cod_original_sg_symbol_H-M 'P 21/c'
_cod_database_code 7131834
_shelx_shelxl_version_number 2018/3
_shelx_space_group_comment
;
The symmetry employed for this shelxl refinement is uniquely defined
by the following loop, which should always be used as a source of
symmetry information in preference to the above space-group names.
They are only intended as comments.
;
_exptl_absorpt_special_details
;
The following wavelength and cell were deduced by SADABS from the
 direction cosines etc. They are given here for emergency use only:
 CELL 0.71073  13.6158  11.0195  11.2775   90.000   91.301   90.000
;

loop_
_space_group_symop_operation_xyz
'x, y, z'
'-x, y+1/2, -z+1/2'
'-x, -y, -z'
'x, -y-1/2, z-1/2'

loop_
_atom_site_label
_atom_site_type_symbol
_atom_site_fract_x
_atom_site_fract_y
_atom_site_fract_z
_atom_site_U_iso_or_equiv
_atom_site_adp_type
_atom_site_occupancy
_atom_site_site_symmetry_order
_atom_site_calc_flag
_atom_site_refinement_flags_posn
_atom_site_refinement_flags_adp
_atom_site_refinement_flags_occupancy
_atom_site_disorder_assembly
_atom_site_disorder_group
Fe01 Fe 0.37105(2) 0.91037(2) 0.67955(2) 0.00992(14) Uani 1 1 d . . . . .
N1_1 N 0.30975(11) 0.55451(14) 0.60812(13) 0.0134(3) Uani 1 1 d . . . . .
H1_1 H 0.372929 0.551790 0.593506 0.016 Uiso 1 1 calc R U . . .
C1_1 C 0.36564(13) 0.73199(16) 0.73472(15) 0.0128(4) Uani 1 1 d . . . . .
B1_1 B 0.28373(15) 0.64125(18) 0.69444(17) 0.0125(4) Uani 1 1 d . . . . .
C2_1 C 0.45611(13) 0.75813(16) 0.67443(16) 0.0142(4) Uani 1 1 d . . . . .
H2_1 H 0.477764 0.718357 0.605000 0.017 Uiso 1 1 calc R U . . .
C3_1 C 0.50745(13) 0.85265(16) 0.73543(16) 0.0158(4) Uani 1 1 d . . . . .
H3_1 H 0.568785 0.886520 0.714325 0.019 Uiso 1 1 calc R U . . .
C4_1 C 0.44971(14) 0.88741(18) 0.83453(16) 0.0157(4) Uani 1 1 d . . . . .
H4_1 H 0.466050 0.948710 0.890821 0.019 Uiso 1 1 calc R U . . .
C5_1 C 0.36358(13) 0.81408(16) 0.83394(15) 0.0135(4) Uani 1 1 d . . . . .
H5_1 H 0.312791 0.818620 0.890149 0.016 Uiso 1 1 calc R U . . .
C6_1 C 0.25330(13) 0.94383(17) 0.56649(16) 0.0152(4) Uani 1 1 d . . . . .
H6_1 H 0.204407 0.887159 0.541741 0.018 Uiso 1 1 calc R U . . .
C7_1 C 0.34342(13) 0.96721(17) 0.50865(16) 0.0157(4) Uani 1 1 d . . . . .
H7_1 H 0.365216 0.928768 0.438586 0.019 Uiso 1 1 calc R U . . .
C8_1 C 0.39508(14) 1.05852(17) 0.57458(17) 0.0158(4) Uani 1 1 d . . . . .
H8_1 H 0.457301 1.091678 0.556123 0.019 Uiso 1 1 calc R U . . .
C9_1 C 0.33684(16) 1.09113(15) 0.67297(18) 0.0159(4) Uani 1 1 d . . . . .
H9_1 H 0.353483 1.149898 0.731694 0.019 Uiso 1 1 calc R U . . .
C10_1 C 0.24960(13) 1.02058(17) 0.66802(16) 0.0162(4) Uani 1 1 d . . . . .
H10_1 H 0.197747 1.023940 0.722881 0.019 Uiso 1 1 calc R U . . .
C1_2 C 0.17977(13) 0.63815(16) 0.75358(15) 0.0129(4) Uani 1 1 d . . . . .
C2_2 C 0.13658(13) 0.52674(17) 0.78484(16) 0.0140(4) Uani 1 1 d . . . . .
H2_2 H 0.168648 0.453073 0.765299 0.017 Uiso 1 1 calc R U . . .
C3_2 C 0.04799(14) 0.52244(18) 0.84369(16) 0.0173(4) Uani 1 1 d . . . . .
H3_2 H 0.020537 0.446200 0.864097 0.021 Uiso 1 1 calc R U . . .
C4_2 C -0.00059(13) 0.62862(19) 0.87283(16) 0.0168(4) Uani 1 1 d . . . . .
H4_2 H -0.061045 0.625426 0.913142 0.020 Uiso 1 1 calc R U . . .
C5_2 C 0.04005(13) 0.73964(17) 0.84246(16) 0.0165(4) Uani 1 1 d . . . . .
H5_2 H 0.007057 0.812780 0.861633 0.020 Uiso 1 1 calc R U . . .
C6_2 C 0.12907(13) 0.74417(17) 0.78397(17) 0.0152(4) Uani 1 1 d . . . . .
H6_2 H 0.156062 0.820856 0.764212 0.018 Uiso 1 1 calc R U . . .
C1_3 C 0.25165(13) 0.47106(16) 0.54095(15) 0.0130(4) Uani 1 1 d . . . . .
C2_3 C 0.28836(14) 0.35635(17) 0.51589(17) 0.0165(4) Uani 1 1 d . . . . .
H2_3 H 0.351952 0.333577 0.544256 0.020 Uiso 1 1 calc R U . . .
C3_3 C 0.23160(15) 0.27466(17) 0.44897(17) 0.0189(4) Uani 1 1 d . . . . .
H3_3 H 0.256524 0.196139 0.432221 0.023 Uiso 1 1 calc R U . . .
C4_3 C 0.13884(14) 0.30793(18) 0.40684(16) 0.0182(4) Uani 1 1 d . . . . .
H4_3 H 0.100251 0.252361 0.361301 0.022 Uiso 1 1 calc R U . . .
C5_3 C 0.10295(14) 0.42214(18) 0.43145(17) 0.0174(4) Uani 1 1 d . . . . .
H5_3 H 0.039408 0.444728 0.402763 0.021 Uiso 1 1 calc R U . . .
C6_3 C 0.15863(13) 0.50438(17) 0.49764(16) 0.0149(4) Uani 1 1 d . . . . .
H6_3 H 0.133530 0.583037 0.513410 0.018 Uiso 1 1 calc R U . . .

loop_
_atom_site_aniso_label
_atom_site_aniso_U_11
_atom_site_aniso_U_22
_atom_site_aniso_U_33
_atom_site_aniso_U_23
_atom_site_aniso_U_13
_atom_site_aniso_U_12
Fe01 0.0109(2) 0.0106(2) 0.00824(19) 0.00024(8) 0.00078(12) -0.00015(8)
N1_1 0.0111(7) 0.0152(7) 0.0140(7) -0.0003(6) 0.0013(6) -0.0001(6)
C1_1 0.0156(9) 0.0123(8) 0.0105(8) 0.0026(6) 0.0004(7) 0.0017(7)
B1_1 0.0143(9) 0.0131(10) 0.0100(9) 0.0037(7) 0.0000(7) 0.0021(7)
C2_1 0.0123(8) 0.0143(8) 0.0162(9) 0.0009(7) 0.0021(7) 0.0025(6)
C3_1 0.0115(8) 0.0177(10) 0.0180(9) 0.0042(7) -0.0011(7) 0.0003(7)
C4_1 0.0171(9) 0.0184(9) 0.0113(9) 0.0013(7) -0.0045(7) -0.0024(7)
C5_1 0.0169(9) 0.0150(9) 0.0086(8) 0.0016(7) -0.0001(6) -0.0005(7)
C6_1 0.0139(9) 0.0162(8) 0.0152(9) 0.0028(7) -0.0037(7) 0.0011(7)
C7_1 0.0191(9) 0.0184(9) 0.0095(8) 0.0014(7) -0.0001(7) 0.0027(7)
C8_1 0.0162(9) 0.0145(8) 0.0167(9) 0.0045(7) 0.0033(7) -0.0002(7)
C9_1 0.0209(10) 0.0117(9) 0.0150(10) 0.0006(6) 0.0007(7) 0.0015(7)
C10_1 0.0175(9) 0.0158(8) 0.0153(9) 0.0028(7) 0.0027(7) 0.0054(7)
C1_2 0.0138(9) 0.0176(9) 0.0073(8) 0.0007(7) -0.0012(6) -0.0012(7)
C2_2 0.0184(9) 0.0154(9) 0.0083(8) 0.0006(7) -0.0001(6) 0.0005(7)
C3_2 0.0214(9) 0.0196(9) 0.0110(8) 0.0012(7) 0.0010(7) -0.0070(7)
C4_2 0.0132(9) 0.0276(10) 0.0096(8) -0.0017(8) 0.0017(7) -0.0034(8)
C5_2 0.0166(9) 0.0195(9) 0.0134(9) -0.0042(7) 0.0010(7) 0.0004(7)
C6_2 0.0164(9) 0.0159(9) 0.0133(9) -0.0008(7) 0.0022(6) -0.0022(7)
C1_3 0.0161(8) 0.0137(8) 0.0093(8) 0.0019(7) 0.0032(6) -0.0013(7)
C2_3 0.0178(9) 0.0159(9) 0.0158(9) 0.0003(7) -0.0020(7) 0.0033(7)
C3_3 0.0276(10) 0.0134(9) 0.0156(9) -0.0006(7) -0.0014(7) 0.0006(8)
C4_3 0.0228(10) 0.0197(9) 0.0119(8) 0.0010(7) -0.0023(7) -0.0075(8)
C5_3 0.0147(9) 0.0255(10) 0.0121(9) 0.0026(7) 0.0007(7) -0.0004(7)
C6_3 0.0179(9) 0.0171(9) 0.0097(8) 0.0006(7) 0.0029(7) 0.0033(7)

loop_
_atom_type_symbol
_atom_type_description
_atom_type_scat_dispersion_real
_atom_type_scat_dispersion_imag
_atom_type_scat_source
C C 0.0033 0.0016 'International Tables Vol C Tables 4.2.6.8 and 6.1.1.4'
H H 0.0000 0.0000 'International Tables Vol C Tables 4.2.6.8 and 6.1.1.4'
B B 0.0013 0.0007 'International Tables Vol C Tables 4.2.6.8 and 6.1.1.4'
N N 0.0061 0.0033 'International Tables Vol C Tables 4.2.6.8 and 6.1.1.4'
Fe Fe 0.3463 0.8444 'International Tables Vol C Tables 4.2.6.8 and 6.1.1.4'

loop_
_geom_angle_atom_site_label_1
_geom_angle_atom_site_label_2
_geom_angle_atom_site_label_3
_geom_angle
_geom_angle_site_symmetry_1
_geom_angle_site_symmetry_3
_geom_angle_publ_flag
C2_1 Fe01 C5_1 68.68(7) . . ?
C2_1 Fe01 C4_1 68.64(8) . . ?
C5_1 Fe01 C4_1 40.77(7) . . ?
C2_1 Fe01 C9_1 158.16(8) . . ?
C5_1 Fe01 C9_1 121.37(8) . . ?
C4_1 Fe01 C9_1 105.41(8) . . ?
C2_1 Fe01 C8_1 122.76(7) . . ?
C5_1 Fe01 C8_1 156.70(8) . . ?
C4_1 Fe01 C8_1 120.36(8) . . ?
C9_1 Fe01 C8_1 40.73(8) . . ?
C2_1 Fe01 C3_1 40.73(7) . . ?
C5_1 Fe01 C3_1 68.84(7) . . ?
C4_1 Fe01 C3_1 40.98(8) . . ?
C9_1 Fe01 C3_1 121.15(8) . . ?
C8_1 Fe01 C3_1 105.65(8) . . ?
C2_1 Fe01 C7_1 108.44(7) . . ?
C5_1 Fe01 C7_1 161.20(8) . . ?
C4_1 Fe01 C7_1 157.13(8) . . ?
C9_1 Fe01 C7_1 68.43(8) . . ?
C8_1 Fe01 C7_1 40.73(7) . . ?
C3_1 Fe01 C7_1 121.94(8) . . ?
C2_1 Fe01 C10_1 160.29(8) . . ?
C5_1 Fe01 C10_1 107.78(7) . . ?
C4_1 Fe01 C10_1 122.19(8) . . ?
C9_1 Fe01 C10_1 40.52(8) . . ?
C8_1 Fe01 C10_1 68.33(7) . . ?
C3_1 Fe01 C10_1 157.84(8) . . ?
C7_1 Fe01 C10_1 68.28(7) . . ?
C2_1 Fe01 C6_1 124.36(8) . . ?
C5_1 Fe01 C6_1 124.57(7) . . ?
C4_1 Fe01 C6_1 159.53(8) . . ?
C9_1 Fe01 C6_1 68.28(8) . . ?
C8_1 Fe01 C6_1 68.38(8) . . ?
C3_1 Fe01 C6_1 159.03(8) . . ?
C7_1 Fe01 C6_1 40.59(7) . . ?
C10_1 Fe01 C6_1 40.56(7) . . ?
C2_1 Fe01 C1_1 41.36(7) . . ?
C5_1 Fe01 C1_1 41.04(7) . . ?
C4_1 Fe01 C1_1 69.27(7) . . ?
C9_1 Fe01 C1_1 158.18(8) . . ?
C8_1 Fe01 C1_1 160.26(7) . . ?
C3_1 Fe01 C1_1 69.50(7) . . ?
C7_1 Fe01 C1_1 124.51(7) . . ?
C10_1 Fe01 C1_1 123.25(7) . . ?
C6_1 Fe01 C1_1 108.95(7) . . ?
B1_1 N1_1 C1_3 131.22(16) . . ?
B1_1 N1_1 H1_1 114.4 . . ?
C1_3 N1_1 H1_1 114.4 . . ?
C5_1 C1_1 C2_1 105.75(15) . . ?
C5_1 C1_1 B1_1 127.12(16) . . ?
C2_1 C1_1 B1_1 126.95(16) . . ?
C5_1 C1_1 Fe01 68.73(10) . . ?
C2_1 C1_1 Fe01 68.45(10) . . ?
B1_1 C1_1 Fe01 123.61(12) . . ?
N1_1 B1_1 C1_1 116.44(16) . . ?
N1_1 B1_1 C1_2 121.12(16) . . ?
C1_1 B1_1 C1_2 122.24(16) . . ?
C3_1 C2_1 C1_1 109.39(16) . . ?
C3_1 C2_1 Fe01 69.96(10) . . ?
C1_1 C2_1 Fe01 70.19(10) . . ?
C3_1 C2_1 H2_1 125.3 . . ?
C1_1 C2_1 H2_1 125.3 . . ?
Fe01 C2_1 H2_1 126.1 . . ?
C2_1 C3_1 C4_1 107.49(16) . . ?
C2_1 C3_1 Fe01 69.31(10) . . ?
C4_1 C3_1 Fe01 69.36(10) . . ?
C2_1 C3_1 H3_1 126.3 . . ?
C4_1 C3_1 H3_1 126.3 . . ?
Fe01 C3_1 H3_1 126.6 . . ?
C5_1 C4_1 C3_1 108.12(16) . . ?
C5_1 C4_1 Fe01 69.57(10) . . ?
C3_1 C4_1 Fe01 69.66(10) . . ?
C5_1 C4_1 H4_1 125.9 . . ?
C3_1 C4_1 H4_1 125.9 . . ?
Fe01 C4_1 H4_1 126.4 . . ?
C4_1 C5_1 C1_1 109.24(16) . . ?
C4_1 C5_1 Fe01 69.66(10) . . ?
C1_1 C5_1 Fe01 70.23(10) . . ?
C4_1 C5_1 H5_1 125.4 . . ?
C1_1 C5_1 H5_1 125.4 . . ?
Fe01 C5_1 H5_1 126.3 . . ?
C10_1 C6_1 C7_1 107.86(16) . . ?
C10_1 C6_1 Fe01 69.51(10) . . ?
C7_1 C6_1 Fe01 69.49(10) . . ?
C10_1 C6_1 H6_1 126.1 . . ?
C7_1 C6_1 H6_1 126.1 . . ?
Fe01 C6_1 H6_1 126.5 . . ?
C6_1 C7_1 C8_1 107.95(16) . . ?
C6_1 C7_1 Fe01 69.93(10) . . ?
C8_1 C7_1 Fe01 69.41(10) . . ?
C6_1 C7_1 H7_1 126.0 . . ?
C8_1 C7_1 H7_1 126.0 . . ?
Fe01 C7_1 H7_1 126.2 . . ?
C9_1 C8_1 C7_1 107.89(16) . . ?
C9_1 C8_1 Fe01 69.62(10) . . ?
C7_1 C8_1 Fe01 69.86(10) . . ?
C9_1 C8_1 H8_1 126.1 . . ?
C7_1 C8_1 H8_1 126.1 . . ?
Fe01 C8_1 H8_1 126.0 . . ?
C10_1 C9_1 C8_1 108.14(17) . . ?
C10_1 C9_1 Fe01 70.00(10) . . ?
C8_1 C9_1 Fe01 69.66(10) . . ?
C10_1 C9_1 H9_1 125.9 . . ?
C8_1 C9_1 H9_1 125.9 . . ?
Fe01 C9_1 H9_1 126.0 . . ?
C9_1 C10_1 C6_1 108.17(16) . . ?
C9_1 C10_1 Fe01 69.49(10) . . ?
C6_1 C10_1 Fe01 69.93(10) . . ?
C9_1 C10_1 H10_1 125.9 . . ?
C6_1 C10_1 H10_1 125.9 . . ?
Fe01 C10_1 H10_1 126.2 . . ?
C6_2 C1_2 C2_2 116.98(16) . . ?
C6_2 C1_2 B1_1 122.40(16) . . ?
C2_2 C1_2 B1_1 120.51(16) . . ?
C3_2 C2_2 C1_2 121.35(17) . . ?
C3_2 C2_2 H2_2 119.3 . . ?
C1_2 C2_2 H2_2 119.3 . . ?
C4_2 C3_2 C2_2 120.51(17) . . ?
C4_2 C3_2 H3_2 119.7 . . ?
C2_2 C3_2 H3_2 119.7 . . ?
C3_2 C4_2 C5_2 119.32(17) . . ?
C3_2 C4_2 H4_2 120.3 . . ?
C5_2 C4_2 H4_2 120.3 . . ?
C4_2 C5_2 C6_2 120.26(17) . . ?
C4_2 C5_2 H5_2 119.9 . . ?
C6_2 C5_2 H5_2 119.9 . . ?
C5_2 C6_2 C1_2 121.57(17) . . ?
C5_2 C6_2 H6_2 119.2 . . ?
C1_2 C6_2 H6_2 119.2 . . ?
C2_3 C1_3 C6_3 119.69(17) . . ?
C2_3 C1_3 N1_1 119.90(16) . . ?
C6_3 C1_3 N1_1 120.40(16) . . ?
C1_3 C2_3 C3_3 119.91(17) . . ?
C1_3 C2_3 H2_3 120.0 . . ?
C3_3 C2_3 H2_3 120.0 . . ?
C4_3 C3_3 C2_3 120.17(17) . . ?
C4_3 C3_3 H3_3 119.9 . . ?
C2_3 C3_3 H3_3 119.9 . . ?
C5_3 C4_3 C3_3 119.68(17) . . ?
C5_3 C4_3 H4_3 120.2 . . ?
C3_3 C4_3 H4_3 120.2 . . ?
C4_3 C5_3 C6_3 120.78(18) . . ?
C4_3 C5_3 H5_3 119.6 . . ?
C6_3 C5_3 H5_3 119.6 . . ?
C5_3 C6_3 C1_3 119.76(17) . . ?
C5_3 C6_3 H6_3 120.1 . . ?
C1_3 C6_3 H6_3 120.1 . . ?

loop_
_geom_bond_atom_site_label_1
_geom_bond_atom_site_label_2
_geom_bond_distance
_geom_bond_site_symmetry_2
_geom_bond_publ_flag
Fe01 C2_1 2.0401(18) . ?
Fe01 C5_1 2.0435(17) . ?
Fe01 C4_1 2.0447(19) . ?
Fe01 C9_1 2.0467(17) . ?
Fe01 C8_1 2.0472(19) . ?
Fe01 C3_1 2.0488(18) . ?
Fe01 C7_1 2.0531(18) . ?
Fe01 C10_1 2.0535(18) . ?
Fe01 C6_1 2.0590(18) . ?
Fe01 C1_1 2.0636(17) . ?
N1_1 B1_1 1.415(2) . ?
N1_1 C1_3 1.421(2) . ?
N1_1 H1_1 0.8800 . ?
C1_1 C5_1 1.440(2) . ?
C1_1 C2_1 1.449(2) . ?
C1_1 B1_1 1.558(3) . ?
B1_1 C1_2 1.579(3) . ?
C2_1 C3_1 1.423(3) . ?
C2_1 H2_1 0.9500 . ?
C3_1 C4_1 1.433(3) . ?
C3_1 H3_1 0.9500 . ?
C4_1 C5_1 1.424(3) . ?
C4_1 H4_1 0.9500 . ?
C5_1 H5_1 0.9500 . ?
C6_1 C10_1 1.425(3) . ?
C6_1 C7_1 1.426(3) . ?
C6_1 H6_1 0.9500 . ?
C7_1 C8_1 1.427(3) . ?
C7_1 H7_1 0.9500 . ?
C8_1 C9_1 1.425(3) . ?
C8_1 H8_1 0.9500 . ?
C9_1 C10_1 1.420(3) . ?
C9_1 H9_1 0.9500 . ?
C10_1 H10_1 0.9500 . ?
C1_2 C6_2 1.403(3) . ?
C1_2 C2_2 1.409(3) . ?
C2_2 C3_2 1.391(3) . ?
C2_2 H2_2 0.9500 . ?
C3_2 C4_2 1.387(3) . ?
C3_2 H3_2 0.9500 . ?
C4_2 C5_2 1.389(3) . ?
C4_2 H4_2 0.9500 . ?
C5_2 C6_2 1.394(3) . ?
C5_2 H5_2 0.9500 . ?
C6_2 H6_2 0.9500 . ?
C1_3 C2_3 1.391(3) . ?
C1_3 C6_3 1.396(3) . ?
C2_3 C3_3 1.397(3) . ?
C2_3 H2_3 0.9500 . ?
C3_3 C4_3 1.389(3) . ?
C3_3 H3_3 0.9500 . ?
C4_3 C5_3 1.381(3) . ?
C4_3 H4_3 0.9500 . ?
C5_3 C6_3 1.388(3) . ?
C5_3 H5_3 0.9500 . ?
C6_3 H6_3 0.9500 . ?

loop_
_geom_torsion_atom_site_label_1
_geom_torsion_atom_site_label_2
_geom_torsion_atom_site_label_3
_geom_torsion_atom_site_label_4
_geom_torsion
_geom_torsion_site_symmetry_1
_geom_torsion_site_symmetry_2
_geom_torsion_site_symmetry_3
_geom_torsion_site_symmetry_4
_geom_torsion_publ_flag
C1_3 N1_1 B1_1 C1_1 -170.29(16) . . . . ?
C1_3 N1_1 B1_1 C1_2 14.6(3) . . . . ?
C5_1 C1_1 B1_1 N1_1 -168.64(17) . . . . ?
C2_1 C1_1 B1_1 N1_1 16.8(3) . . . . ?
Fe01 C1_1 B1_1 N1_1 103.83(17) . . . . ?
C5_1 C1_1 B1_1 C1_2 6.4(3) . . . . ?
C2_1 C1_1 B1_1 C1_2 -168.14(17) . . . . ?
Fe01 C1_1 B1_1 C1_2 -81.11(19) . . . . ?
C5_1 C1_1 C2_1 C3_1 0.25(19) . . . . ?
B1_1 C1_1 C2_1 C3_1 175.74(16) . . . . ?
Fe01 C1_1 C2_1 C3_1 59.14(12) . . . . ?
C5_1 C1_1 C2_1 Fe01 -58.90(11) . . . . ?
B1_1 C1_1 C2_1 Fe01 116.60(17) . . . . ?
C1_1 C2_1 C3_1 C4_1 -0.2(2) . . . . ?
Fe01 C2_1 C3_1 C4_1 59.06(12) . . . . ?
C1_1 C2_1 C3_1 Fe01 -59.28(12) . . . . ?
C2_1 C3_1 C4_1 C5_1 0.1(2) . . . . ?
Fe01 C3_1 C4_1 C5_1 59.14(13) . . . . ?
C2_1 C3_1 C4_1 Fe01 -59.03(12) . . . . ?
C3_1 C4_1 C5_1 C1_1 0.0(2) . . . . ?
Fe01 C4_1 C5_1 C1_1 59.24(12) . . . . ?
C3_1 C4_1 C5_1 Fe01 -59.19(13) . . . . ?
C2_1 C1_1 C5_1 C4_1 -0.18(19) . . . . ?
B1_1 C1_1 C5_1 C4_1 -175.66(16) . . . . ?
Fe01 C1_1 C5_1 C4_1 -58.89(13) . . . . ?
C2_1 C1_1 C5_1 Fe01 58.71(11) . . . . ?
B1_1 C1_1 C5_1 Fe01 -116.77(17) . . . . ?
C10_1 C6_1 C7_1 C8_1 -0.1(2) . . . . ?
Fe01 C6_1 C7_1 C8_1 -59.21(12) . . . . ?
C10_1 C6_1 C7_1 Fe01 59.13(12) . . . . ?
C6_1 C7_1 C8_1 C9_1 0.1(2) . . . . ?
Fe01 C7_1 C8_1 C9_1 -59.45(13) . . . . ?
C6_1 C7_1 C8_1 Fe01 59.53(12) . . . . ?
C7_1 C8_1 C9_1 C10_1 0.0(2) . . . . ?
Fe01 C8_1 C9_1 C10_1 -59.65(12) . . . . ?
C7_1 C8_1 C9_1 Fe01 59.60(13) . . . . ?
C8_1 C9_1 C10_1 C6_1 0.0(2) . . . . ?
Fe01 C9_1 C10_1 C6_1 -59.44(13) . . . . ?
C8_1 C9_1 C10_1 Fe01 59.43(13) . . . . ?
C7_1 C6_1 C10_1 C9_1 0.1(2) . . . . ?
Fe01 C6_1 C10_1 C9_1 59.17(13) . . . . ?
C7_1 C6_1 C10_1 Fe01 -59.11(12) . . . . ?
N1_1 B1_1 C1_2 C6_2 -144.11(18) . . . . ?
C1_1 B1_1 C1_2 C6_2 41.1(2) . . . . ?
N1_1 B1_1 C1_2 C2_2 39.8(2) . . . . ?
C1_1 B1_1 C1_2 C2_2 -134.99(17) . . . . ?
C6_2 C1_2 C2_2 C3_2 -0.3(3) . . . . ?
B1_1 C1_2 C2_2 C3_2 175.92(16) . . . . ?
C1_2 C2_2 C3_2 C4_2 0.3(3) . . . . ?
C2_2 C3_2 C4_2 C5_2 0.1(3) . . . . ?
C3_2 C4_2 C5_2 C6_2 -0.4(3) . . . . ?
C4_2 C5_2 C6_2 C1_2 0.3(3) . . . . ?
C2_2 C1_2 C6_2 C5_2 0.0(3) . . . . ?
B1_1 C1_2 C6_2 C5_2 -176.15(16) . . . . ?
B1_1 N1_1 C1_3 C2_3 -143.2(2) . . . . ?
B1_1 N1_1 C1_3 C6_3 38.2(3) . . . . ?
C6_3 C1_3 C2_3 C3_3 -0.8(3) . . . . ?
N1_1 C1_3 C2_3 C3_3 -179.44(17) . . . . ?
C1_3 C2_3 C3_3 C4_3 0.4(3) . . . . ?
C2_3 C3_3 C4_3 C5_3 0.0(3) . . . . ?
C3_3 C4_3 C5_3 C6_3 0.2(3) . . . . ?
C4_3 C5_3 C6_3 C1_3 -0.6(3) . . . . ?
C2_3 C1_3 C6_3 C5_3 1.0(3) . . . . ?
N1_1 C1_3 C6_3 C5_3 179.57(16) . . . . ?
